data_7052933
loop_
_publ_author_name
'Lemmerer, Andreas'
'Fernandes, Manuel A.'

_publ_section_title
;
 Adventures in co-crystal land: high Z&#x2032;, stoichiometric variations,
 polymorphism and phase transitions in the co-crystals of four liquid and
 solid cyclic carboxylic acids with the supramolecular reagent
 isonicotinamide
;
_journal_issue 11
_journal_name_full 'New Journal of Chemistry'
_journal_page_first 2242
_journal_paper_doi 10.1039/c2nj40186j
_journal_volume 36
_journal_year 2012
_chemical_formula_moiety 'C7 H12 O2, C6 H6 N2 O'
_chemical_formula_sum 'C13 H18 N2 O3'
_chemical_formula_weight 250.29
_chemical_name_common '(cyclohexanecarboxylic acid).(isonicotinamide) Form II'
_chemical_name_systematic
;
(cyclohexanecarboxylic acid).(isonicotinamide) Form II
;
_space_group_crystal_system triclinic
_space_group_IT_number 2
_space_group_name_Hall '-P 1'
_space_group_name_H-M_alt 'P -1'
_symmetry_space_group_name_Hall '-P 1'
_symmetry_space_group_name_H-M 'P -1'
_atom_sites_solution_hydrogens geom
_atom_sites_solution_primary direct
_atom_sites_solution_secondary difmap
_audit_conform_dict_location ftp://ftp.iucr.org/pub/cif_core.dic
_audit_conform_dict_name cif_core.dic
_audit_conform_dict_version 2.3
_audit_creation_date 2011-11-13T06:29:19-00:00
_audit_creation_method 'WinGX routine CIF_UPDATE'
_cell_angle_alpha 67.4790(10)
_cell_angle_beta 81.0650(10)
_cell_angle_gamma 83.4580(10)
_cell_formula_units_Z 2
_cell_length_a 6.99100(10)
_cell_length_b 8.98100(10)
_cell_length_c 11.39800(10)
_cell_measurement_reflns_used 2488
_cell_measurement_temperature 173(2)
_cell_measurement_theta_max 28.1
_cell_measurement_theta_min 2.46
_cell_volume 651.877(14)
_computing_cell_refinement 'SAINT-Plus (Bruker, 2004)'
_computing_data_collection 'APEX2 (Bruker, 2005)'
_computing_data_reduction 'SAINT-Plus and XPREP (Bruker 2004)'
_computing_molecular_graphics
;
Ortep-3 for Windows (Farrugia, 1997) and DIAMOND (Brandenburg, 1999)
;
_computing_publication_material
;
WinGX publication routines (Farrugia, 1999) and PLATON (Spek, 2002)
;
_computing_structure_refinement 'SHELXL-97 (Sheldrick, 2008)'
_computing_structure_solution 'SHELXS-97 (Sheldrick, 2008)'
_diffrn_ambient_temperature 173(2)
_diffrn_measured_fraction_theta_full 0.997
_diffrn_measured_fraction_theta_max 0.997
_diffrn_measurement_device_type 'Bruker APEX II CCD area detector'
_diffrn_measurement_method '\w scans'
_diffrn_radiation_monochromator graphite
_diffrn_radiation_type MoK\a
_diffrn_radiation_wavelength 0.71073
_diffrn_reflns_av_R_equivalents 0.0422
_diffrn_reflns_av_unetI/netI 0.0428
_diffrn_reflns_limit_h_max 9
_diffrn_reflns_limit_h_min -9
_diffrn_reflns_limit_k_max 11
_diffrn_reflns_limit_k_min -11
_diffrn_reflns_limit_l_max 15
_diffrn_reflns_limit_l_min -15
_diffrn_reflns_number 8121
_diffrn_reflns_theta_full 28
_diffrn_reflns_theta_max 28
_diffrn_reflns_theta_min 1.95
_diffrn_standards_number 0
_exptl_absorpt_coefficient_mu 0.091
_exptl_absorpt_correction_T_max 0.9935
_exptl_absorpt_correction_T_min 0.9685
_exptl_absorpt_correction_type integration
_exptl_absorpt_process_details 'Bruker XPREP (Bruker, 2004)'
_exptl_crystal_colour colourless
_exptl_crystal_density_diffrn 1.275
_exptl_crystal_density_meas 0
_exptl_crystal_density_method 'not measured'
_exptl_crystal_description block
_exptl_crystal_F_000 268
_exptl_crystal_size_max 0.27
_exptl_crystal_size_mid 0.26
_exptl_crystal_size_min 0.09
_refine_diff_density_max 0.243
_refine_diff_density_min -0.177
_refine_diff_density_rms 0.039
_refine_ls_extinction_method none
_refine_ls_goodness_of_fit_ref 1.002
_refine_ls_hydrogen_treatment mixed
_refine_ls_matrix_type full
_refine_ls_number_parameters 175
_refine_ls_number_reflns 3138
_refine_ls_number_restraints 0
_refine_ls_restrained_S_all 1.002
_refine_ls_R_factor_all 0.0669
_refine_ls_R_factor_gt 0.0389
_refine_ls_shift/su_max 0.001
_refine_ls_shift/su_mean 0
_refine_ls_structure_factor_coef Fsqd
_refine_ls_weighting_details 'calc w=1/[\s^2^(Fo^2^)+(0.0544P)^2^] where P=(Fo^2^+2Fc^2^)/3'
_refine_ls_weighting_scheme calc
_refine_ls_wR_factor_gt 0.0937
_refine_ls_wR_factor_ref 0.1063
_reflns_number_gt 2112
_reflns_number_total 3138
_reflns_threshold_expression >2sigma(I)
_cod_data_source_file c2nj40186j.txt
_cod_data_source_block 4a
_cod_original_cell_volume 651.877(13)
_cod_database_code 7052933

loop_
_space_group_symop_operation_xyz
'x, y, z'
'-x, -y, -z'

loop_
_atom_site_label
_atom_site_type_symbol
_atom_site_fract_x
_atom_site_fract_y
_atom_site_fract_z
_atom_site_U_iso_or_equiv
_atom_site_adp_type
_atom_site_occupancy
_atom_site_symmetry_multiplicity
_atom_site_calc_flag
_atom_site_refinement_flags
C1 C 0.71770(16) 0.77495(14) 0.89805(11) 0.0241(3) Uani 1 1 d .
C2 C 0.52955(17) 0.82793(15) 0.87161(13) 0.0296(3) Uani 1 1 d .
H2A H 0.4739 0.9262 0.8786 0.036 Uiso 1 1 calc R
C3 C 0.42416(18) 0.73543(15) 0.83497(14) 0.0332(3) Uani 1 1 d .
H3 H 0.295 0.7723 0.8173 0.04 Uiso 1 1 calc R
C4 C 0.67524(19) 0.54557(15) 0.85042(13) 0.0319(3) Uani 1 1 d .
H4 H 0.7267 0.4462 0.8436 0.038 Uiso 1 1 calc R
C5 C 0.79074(18) 0.63008(15) 0.88801(13) 0.0297(3) Uani 1 1 d .
H5 H 0.9185 0.5892 0.9067 0.036 Uiso 1 1 calc R
C6 C 0.84293(17) 0.86627(15) 0.94046(12) 0.0258(3) Uani 1 1 d .
N1 N 0.78700(17) 1.01826(13) 0.92314(11) 0.0306(3) Uani 1 1 d .
N2 N 0.49496(15) 0.59678(12) 0.82326(11) 0.0308(3) Uani 1 1 d .
O1 O 0.99043(13) 0.79779(11) 0.98958(10) 0.0394(3) Uani 1 1 d .
H1A H 0.683(2) 1.0696(17) 0.8860(15) 0.041(4) Uiso 1 1 d .
H1S H 0.859(2) 1.0733(18) 0.9495(15) 0.044(4) Uiso 1 1 d .
C7 C 0.23975(17) 0.22348(14) 0.68372(12) 0.0264(3) Uani 1 1 d .
H7 H 0.2196 0.1106 0.7457 0.032 Uiso 1 1 calc R
C8 C 0.04199(17) 0.30420(15) 0.64950(13) 0.0289(3) Uani 1 1 d .
H8A H 0.0571 0.4186 0.5928 0.035 Uiso 1 1 calc R
H8B H -0.0422 0.3018 0.7284 0.035 Uiso 1 1 calc R
C9 C -0.05483(19) 0.22000(17) 0.58231(14) 0.0350(3) Uani 1 1 d .
H9A H -0.0845 0.1095 0.6427 0.042 Uiso 1 1 calc R
H9B H -0.1787 0.28 0.5562 0.042 Uiso 1 1 calc R
C10 C 0.0741(2) 0.21068(17) 0.46588(14) 0.0371(3) Uani 1 1 d .
H10A H 0.0911 0.3211 0.4012 0.044 Uiso 1 1 calc R
H10B H 0.0112 0.1494 0.4279 0.044 Uiso 1 1 calc R
C11 C 0.2708(2) 0.12939(19) 0.49934(15) 0.0408(4) Uani 1 1 d .
H11A H 0.3541 0.131 0.4203 0.049 Uiso 1 1 calc R
H11B H 0.2552 0.0152 0.5565 0.049 Uiso 1 1 calc R
C12 C 0.36904(18) 0.21373(18) 0.56536(15) 0.0386(4) Uani 1 1 d .
H12A H 0.3983 0.3241 0.5047 0.046 Uiso 1 1 calc R
H12B H 0.4932 0.1537 0.5909 0.046 Uiso 1 1 calc R
C13 C 0.34613(17) 0.30561(14) 0.74549(12) 0.0279(3) Uani 1 1 d .
O2 O 0.28785(14) 0.45622(11) 0.72514(11) 0.0429(3) Uani 1 1 d .
O3 O 0.48014(14) 0.23845(11) 0.80663(10) 0.0413(3) Uani 1 1 d .
H2 H 0.368(3) 0.502(2) 0.7655(19) 0.077(6) Uiso 1 1 d .

loop_
_atom_site_aniso_label
_atom_site_aniso_U_11
_atom_site_aniso_U_22
_atom_site_aniso_U_33
_atom_site_aniso_U_23
_atom_site_aniso_U_13
_atom_site_aniso_U_12
C1 0.0273(6) 0.0243(6) 0.0221(6) -0.0096(5) -0.0043(5) -0.0016(5)
C2 0.0291(6) 0.0277(6) 0.0391(8) -0.0197(6) -0.0079(6) 0.0015(5)
C3 0.0297(7) 0.0323(7) 0.0450(8) -0.0205(6) -0.0120(6) 0.0011(5)
C4 0.0387(7) 0.0255(6) 0.0348(8) -0.0155(6) -0.0046(6) 0.0012(5)
C5 0.0288(6) 0.0278(6) 0.0346(7) -0.0138(6) -0.0084(5) 0.0035(5)
C6 0.0248(6) 0.0289(6) 0.0268(7) -0.0127(5) -0.0054(5) -0.0019(5)
N1 0.0314(6) 0.0259(6) 0.0396(7) -0.0141(5) -0.0161(5) 0.0006(5)
N2 0.0366(6) 0.0274(6) 0.0338(6) -0.0155(5) -0.0077(5) -0.0037(4)
O1 0.0332(5) 0.0359(5) 0.0586(7) -0.0240(5) -0.0231(5) 0.0071(4)
C7 0.0291(6) 0.0220(6) 0.0308(7) -0.0112(5) -0.0085(5) -0.0010(5)
C8 0.0283(6) 0.0305(7) 0.0321(7) -0.0158(6) -0.0067(5) 0.0009(5)
C9 0.0292(7) 0.0412(8) 0.0407(8) -0.0188(7) -0.0114(6) -0.0033(6)
C10 0.0478(8) 0.0376(8) 0.0331(8) -0.0174(6) -0.0111(6) -0.0084(6)
C11 0.0400(8) 0.0487(9) 0.0476(9) -0.0344(8) 0.0015(6) -0.0080(6)
C12 0.0278(7) 0.0485(8) 0.0526(9) -0.0342(8) -0.0003(6) -0.0045(6)
C13 0.0320(7) 0.0233(6) 0.0308(7) -0.0109(6) -0.0099(5) 0.0002(5)
O2 0.0519(6) 0.0258(5) 0.0627(7) -0.0218(5) -0.0326(5) 0.0055(4)
O3 0.0468(6) 0.0325(5) 0.0540(7) -0.0204(5) -0.0305(5) 0.0090(4)

loop_
_atom_type_symbol
_atom_type_description
_atom_type_scat_dispersion_real
_atom_type_scat_dispersion_imag
_atom_type_scat_source
C C 0.0033 0.0016 'International Tables Vol C Tables 4.2.6.8 and 6.1.1.4'
H H 0 0 'International Tables Vol C Tables 4.2.6.8 and 6.1.1.4'
N N 0.0061 0.0033 'International Tables Vol C Tables 4.2.6.8 and 6.1.1.4'
O O 0.0106 0.006 'International Tables Vol C Tables 4.2.6.8 and 6.1.1.4'

loop_
_exptl_crystal_face_index_h
_exptl_crystal_face_index_k
_exptl_crystal_face_index_l
_exptl_crystal_face_perp_dist
0 0 -1 0.06
0 0 1 0.028
1 -1 0 0.121
1 1 1 0.119
-1 -1 -1 0.146
0 2 1 0.238
-1 0 1 0.037

loop_
_geom_angle_atom_site_label_1
_geom_angle_atom_site_label_2
_geom_angle_atom_site_label_3
_geom_angle
C5 C1 C2 118.20(11)
C5 C1 C6 119.04(11)
C2 C1 C6 122.74(11)
C3 C2 C1 118.88(12)
C3 C2 H2A 120.6
C1 C2 H2A 120.6
N2 C3 C2 123.16(11)
N2 C3 H3 118.4
C2 C3 H3 118.4
N2 C4 C5 123.10(12)
N2 C4 H4 118.5
C5 C4 H4 118.5
C4 C5 C1 119.04(11)
C4 C5 H5 120.5
C1 C5 H5 120.5
O1 C6 N1 123.06(11)
O1 C6 C1 119.60(11)
N1 C6 C1 117.34(11)
C6 N1 H1A 123.9(9)
C6 N1 H1S 118.3(10)
H1A N1 H1S 117.9(13)
C4 N2 C3 117.61(10)
C13 C7 C8 114.01(10)
C13 C7 C12 108.58(10)
C8 C7 C12 110.78(11)
C13 C7 H7 107.7
C8 C7 H7 107.7
C12 C7 H7 107.7
C7 C8 C9 111.59(10)
C7 C8 H8A 109.3
C9 C8 H8A 109.3
C7 C8 H8B 109.3
C9 C8 H8B 109.3
H8A C8 H8B 108
C10 C9 C8 111.33(11)
C10 C9 H9A 109.4
C8 C9 H9A 109.4
C10 C9 H9B 109.4
C8 C9 H9B 109.4
H9A C9 H9B 108
C9 C10 C11 111.46(12)
C9 C10 H10A 109.3
C11 C10 H10A 109.3
C9 C10 H10B 109.3
C11 C10 H10B 109.3
H10A C10 H10B 108
C10 C11 C12 111.38(12)
C10 C11 H11A 109.4
C12 C11 H11A 109.4
C10 C11 H11B 109.4
C12 C11 H11B 109.4
H11A C11 H11B 108
C11 C12 C7 111.22(10)
C11 C12 H12A 109.4
C7 C12 H12A 109.4
C11 C12 H12B 109.4
C7 C12 H12B 109.4
H12A C12 H12B 108
O3 C13 O2 122.28(11)
O3 C13 C7 122.53(11)
O2 C13 C7 115.15(10)
C13 O2 H2 110.1(10)

loop_
_geom_bond_atom_site_label_1
_geom_bond_atom_site_label_2
_geom_bond_distance
C1 C5 1.3825(17)
C1 C2 1.3849(16)
C1 C6 1.5072(15)
C2 C3 1.3813(16)
C2 H2A 0.95
C3 N2 1.3341(16)
C3 H3 0.95
C4 N2 1.3326(16)
C4 C5 1.3812(17)
C4 H4 0.95
C5 H5 0.95
C6 O1 1.2353(14)
C6 N1 1.3233(16)
N1 H1A 0.888(15)
N1 H1S 0.896(16)
C7 C13 1.5095(16)
C7 C8 1.5204(16)
C7 C12 1.5291(19)
C7 H7 1
C8 C9 1.5289(16)
C8 H8A 0.99
C8 H8B 0.99
C9 C10 1.509(2)
C9 H9A 0.99
C9 H9B 0.99
C10 C11 1.513(2)
C10 H10A 0.99
C10 H10B 0.99
C11 C12 1.5256(17)
C11 H11A 0.99
C11 H11B 0.99
C12 H12A 0.99
C12 H12B 0.99
C13 O3 1.2162(14)
C13 O2 1.3088(15)
O2 H2 0.989(19)

loop_
_geom_hbond_atom_site_label_D
_geom_hbond_atom_site_label_H
_geom_hbond_atom_site_label_A
_geom_hbond_distance_DH
_geom_hbond_distance_HA
_geom_hbond_distance_DA
_geom_hbond_angle_DHA
_geom_hbond_site_symmetry_A
N1 H1A O3 0.89(2) 2.00(2) 2.861(1) 164(1) 1_565
N1 H1S O1 0.90(2) 2.01(2) 2.910(1) 178(1) 2_777
O2 H2 N2 0.99(2) 1.65(2) 2.635(1) 174(2) .

loop_
_geom_torsion_atom_site_label_1
_geom_torsion_atom_site_label_2
_geom_torsion_atom_site_label_3
_geom_torsion_atom_site_label_4
_geom_torsion
C5 C1 C2 C3 -0.81(19)
C6 C1 C2 C3 -179.11(12)
C1 C2 C3 N2 -0.2(2)
N2 C4 C5 C1 -0.1(2)
C2 C1 C5 C4 0.96(19)
C6 C1 C5 C4 179.34(12)
C5 C1 C6 O1 -14.39(18)
C2 C1 C6 O1 163.91(13)
C5 C1 C6 N1 165.92(12)
C2 C1 C6 N1 -15.79(18)
C5 C4 N2 C3 -0.9(2)
C2 C3 N2 C4 1.0(2)
C13 C7 C8 C9 177.60(11)
C12 C7 C8 C9 54.77(14)
C7 C8 C9 C10 -55.18(15)
C8 C9 C10 C11 55.34(15)
C9 C10 C11 C12 -55.71(16)
C10 C11 C12 C7 55.47(17)
C13 C7 C12 C11 179.16(11)
C8 C7 C12 C11 -54.92(15)
C8 C7 C13 O3 161.45(13)
C12 C7 C13 O3 -74.52(16)
C8 C7 C13 O2 -20.63(17)
C12 C7 C13 O2 103.39(14)
